data_2104973
loop_
_publ_author_name
'Fritz, Susanne'
'Schmidt, Horst'
'Paschke, Iris'
'Magdysyuk, Oxana V.'
'Dinnebier, Robert E.'
'Freyer, Daniela'
'Voigt, Wolfgang'

_publ_section_title
;
 CaSeO~4~&#x00B7;0.625H~2~O -- water channel occupation in a bassanite
 related structure
;
_journal_issue 4
_journal_name_full 'Acta Crystallographica Section B'
_journal_page_first 293
_journal_page_last 301
_journal_paper_doi 10.1107/S0108768111018544
_journal_volume 67
_journal_year 2011
_chemical_formula_sum 'Ca H1.25 O4.625 Se'
_chemical_formula_weight 194.30
_chemical_name_systematic
;
 ?
;
_space_group_IT_number 154
_symmetry_cell_setting trigonal
_symmetry_space_group_name_Hall 'P 32 2"'
_symmetry_space_group_name_H-M 'P 32 2 1'
_atom_sites_solution_hydrogens geom
_atom_sites_solution_primary direct
_atom_sites_solution_secondary difmap
_audit_creation_method SHELXL-97
_cell_angle_alpha 90.00
_cell_angle_beta 90.00
_cell_angle_gamma 120.00
_cell_formula_units_Z 24
_cell_length_a 14.1035(7)
_cell_length_b 14.1035(7)
_cell_length_c 13.3622(10)
_cell_measurement_pressure 101.3
_cell_measurement_reflns_used 100
_cell_measurement_temperature 100(2)
_cell_measurement_theta_max 55
_cell_measurement_theta_min 1
_cell_volume 2301.8(2)
_computing_cell_refinement Apex2
_computing_data_collection Apex2
_computing_data_reduction Apex2
_computing_molecular_graphics 'Diamond 3'
_computing_structure_refinement 'SHELXL-97 (Sheldrick, 1997)'
_computing_structure_solution 'SHELXS-97 (Sheldrick, 1990)'
_diffrn_ambient_temperature 100(2)
_diffrn_measured_fraction_theta_full 1.000
_diffrn_measured_fraction_theta_max 1.000
_diffrn_measurement_device_type 'Bruker X8 Kappa. Apex2'
_diffrn_measurement_method 'omega and phi scans'
_diffrn_radiation_monochromator graphite
_diffrn_radiation_source 'fine-focus sealed tube'
_diffrn_radiation_type MoK\a
_diffrn_radiation_wavelength 0.71073
_diffrn_reflns_av_R_equivalents 0.0443
_diffrn_reflns_av_sigmaI/netI 0.0256
_diffrn_reflns_limit_h_max 18
_diffrn_reflns_limit_h_min -18
_diffrn_reflns_limit_k_max 18
_diffrn_reflns_limit_k_min -16
_diffrn_reflns_limit_l_max 17
_diffrn_reflns_limit_l_min -17
_diffrn_reflns_number 31621
_diffrn_reflns_theta_full 27.48
_diffrn_reflns_theta_max 27.48
_diffrn_reflns_theta_min 1.67
_diffrn_standards_decay_% 0
_diffrn_standards_interval_count 0
_diffrn_standards_interval_time 0
_diffrn_standards_number 0
_exptl_absorpt_coefficient_mu 10.851
_exptl_absorpt_correction_T_max 0.7476
_exptl_absorpt_correction_T_min 0.6946
_exptl_absorpt_correction_type multi-scan
_exptl_absorpt_process_details 'Sortav (Blessing 1995)'
_exptl_crystal_colour colourless
_exptl_crystal_density_diffrn 3.318
_exptl_crystal_density_method 'not measured'
_exptl_crystal_description needle
_exptl_crystal_F_000 2214
_exptl_crystal_size_max 0.1
_exptl_crystal_size_mid 0.035
_exptl_crystal_size_min 0.01
_refine_diff_density_max 0.808
_refine_diff_density_min -1.131
_refine_ls_abs_structure_details 'Flack H D (1983), Acta Cryst. A39, 876-881'
_refine_ls_abs_structure_Flack 0.426(15)
_refine_ls_extinction_method none
_refine_ls_goodness_of_fit_ref 1.178
_refine_ls_hydrogen_treatment mixed
_refine_ls_matrix_type full
_refine_ls_number_constraints 0
_refine_ls_number_parameters 258
_refine_ls_number_reflns 3531
_refine_ls_number_restraints 5
_refine_ls_restrained_S_all 1.177
_refine_ls_R_factor_all 0.0433
_refine_ls_R_factor_gt 0.0327
_refine_ls_shift/su_max 0.002
_refine_ls_shift/su_mean 0.000
_refine_ls_structure_factor_coef Fsqd
_refine_ls_weighting_details 'calc w=1/[\s^2^(Fo^2^)+(0.0171P)^2^+9.5385P] where P=(Fo^2^+2Fc^2^)/3'
_refine_ls_weighting_scheme calc
_refine_ls_wR_factor_gt 0.0791
_refine_ls_wR_factor_ref 0.0817
_reflns_number_gt 3005
_reflns_number_total 3531
_reflns_threshold_expression >2sigma(I)
_cod_data_source_file sn5102.cif
_cod_data_source_block 100K
_cod_original_formula_sum 'Ca  H1.25 O4.625  Se'
_cod_database_code 2104973

loop_
_symmetry_equiv_pos_as_xyz
'x, y, z'
'-y, x-y, z+2/3'
'-x+y, -x, z+1/3'
'y, x, -z'
'x-y, -y, -z+1/3'
'-x, -x+y, -z+2/3'

loop_
_atom_site_type_symbol
_atom_site_label
_atom_site_fract_x
_atom_site_fract_y
_atom_site_fract_z
_atom_site_U_iso_or_equiv
_atom_site_adp_type
_atom_site_calc_flag
_atom_site_refinement_flags
_atom_site_occupancy
_atom_site_symmetry_multiplicity
Se Se1 0.50223(4) 0.77603(5) 0.08497(4) 0.00504(16) Uani d . 1 1
Se Se2 0.77547(5) 0.99645(5) 0.41641(4) 0.00632(17) Uani d . 1 1
Se Se3 0.72271(5) 0.71739(5) -0.24537(4) 0.00531(16) Uani d . 1 1
Se Se4 0.21423(5) 0.72213(5) 0.24185(4) 0.00522(15) Uani d . 1 1
Ca Ca1 0.77386(13) 1.0000 0.1667 0.0085(4) Uani d S 1 2
Ca Ca2 0.48519(10) 0.77339(10) 0.33583(10) 0.0083(2) Uani d . 1 1
Ca Ca3 0.74321(13) 0.74321(13) 0.0000 0.0066(4) Uani d S 1 2
Ca Ca4 0.71697(13) 0.71697(13) -0.5000 0.0102(4) Uani d S 1 2
Ca Ca5 0.49903(9) 0.76799(10) -0.15966(9) 0.0071(2) Uani d . 1 1
Ca Ca6 0.78906(13) 1.0000 0.6667 0.0070(4) Uani d S 1 2
O O1 0.6235(3) 0.6874(3) -0.1653(3) 0.0103(8) Uani d . 1 1
O O2 0.1928(3) 0.6187(3) 0.1705(3) 0.0107(8) Uani d . 1 1
O O3 0.4305(3) 0.7973(3) 0.0008(3) 0.0103(8) Uani d . 1 1
O O4 0.7282(3) 0.7998(3) -0.3339(3) 0.0119(9) Uani d . 1 1
O O5 0.5685(3) 0.7282(4) 0.0211(3) 0.0115(9) Uani d . 1 1
O O6 0.8733(3) 1.0624(3) 0.3339(3) 0.0129(9) Uani d . 1 1
O O7 0.8336(3) 0.7754(3) -0.1753(3) 0.0101(9) Uani d . 1 1
O O8 0.7980(4) 0.9133(3) 0.4821(3) 0.0165(10) Uani d . 1 1
O O9 0.4225(3) 0.6929(4) 0.1713(3) 0.0109(9) Uani d . 1 1
O O10 0.2923(3) 0.7363(4) 0.3376(3) 0.0107(9) Uani d . 1 1
O O11 0.7748(4) 1.0838(3) 0.4963(3) 0.0126(9) Uani d . 1 1
O O12 0.6652(4) 0.9325(4) 0.3486(3) 0.0203(11) Uani d . 1 1
O O13 0.5861(3) 0.8897(3) 0.1435(3) 0.0146(9) Uani d . 1 1
O O14 0.0961(3) 0.6996(3) 0.2831(3) 0.0118(9) Uani d . 1 1
O O15 0.2706(3) 0.8262(3) 0.1645(3) 0.0087(9) Uani d . 1 1
O O16 0.5025(4) 0.9346(4) -0.1929(4) 0.0140(10) Uani d D 1 1
O O17 0.9506(6) 1.0000 0.6667 0.079(5) Uani d SD 1 2
O O18 0.7049(4) 0.6078(4) -0.3017(4) 0.0180(10) Uani d . 1 1
O O19 0.4823(4) 0.9445(5) 0.3012(5) 0.0329(14) Uani d D 1 1
H H1 0.462(8) 0.986(6) 0.281(7) 0.049 Uiso d D 1 1
H H2 0.548(2) 0.971(7) 0.290(7) 0.049 Uiso d D 1 1
H H3 0.558(5) 0.983(5) -0.218(6) 0.049 Uiso d D 1 1
H H4 0.464(7) 0.956(8) -0.173(7) 0.049 Uiso d D 1 1
H H5 0.995(6) 1.042(7) 0.706(6) 0.049 Uiso d D 1 1

loop_
_atom_site_aniso_label
_atom_site_aniso_U_11
_atom_site_aniso_U_22
_atom_site_aniso_U_33
_atom_site_aniso_U_12
_atom_site_aniso_U_13
_atom_site_aniso_U_23
Se1 0.0044(3) 0.0052(3) 0.0050(3) 0.0021(3) -0.0004(2) -0.0006(2)
Se2 0.0088(3) 0.0043(4) 0.0053(3) 0.0029(3) 0.0007(2) 0.0007(2)
Se3 0.0048(3) 0.0056(3) 0.0062(3) 0.0030(2) -0.0002(2) -0.0005(2)
Se4 0.0048(3) 0.0052(3) 0.0058(3) 0.0026(2) 0.0005(2) -0.0001(2)
Ca1 0.0095(7) 0.0061(10) 0.0089(8) 0.0031(5) -0.0002(4) -0.0005(7)
Ca2 0.0054(6) 0.0101(7) 0.0070(5) 0.0021(6) -0.0008(5) -0.0021(5)
Ca3 0.0052(6) 0.0052(6) 0.0089(9) 0.0021(7) 0.0000(3) 0.0000(3)
Ca4 0.0134(7) 0.0134(7) 0.0092(9) 0.0109(8) 0.0005(3) -0.0005(3)
Ca5 0.0058(6) 0.0067(7) 0.0072(6) 0.0019(6) -0.0002(5) -0.0003(5)
Ca6 0.0064(6) 0.0071(10) 0.0078(8) 0.0035(5) 0.0000(4) -0.0001(7)
O1 0.011(2) 0.011(2) 0.008(2) 0.0051(17) 0.0042(17) 0.0002(17)
O2 0.012(2) 0.012(2) 0.010(2) 0.0066(18) -0.0021(17) -0.0061(17)
O3 0.009(2) 0.013(2) 0.010(2) 0.0060(18) -0.0046(17) 0.0005(17)
O4 0.010(2) 0.013(2) 0.010(2) 0.0033(19) -0.0029(17) 0.0008(17)
O5 0.010(2) 0.015(2) 0.012(2) 0.0076(19) 0.0012(17) -0.0071(18)
O6 0.015(2) 0.009(2) 0.010(2) 0.0018(18) 0.0075(17) 0.0010(17)
O7 0.0077(19) 0.010(2) 0.010(2) 0.0028(18) -0.0030(16) -0.0013(17)
O8 0.016(2) 0.012(2) 0.025(3) 0.009(2) 0.004(2) 0.0105(19)
O9 0.012(2) 0.012(2) 0.008(2) 0.0050(18) 0.0013(17) 0.0008(17)
O10 0.013(2) 0.014(2) 0.006(2) 0.0063(19) -0.0044(16) -0.0033(17)
O11 0.013(2) 0.010(2) 0.014(2) 0.0046(19) -0.0001(18) -0.0042(18)
O12 0.021(2) 0.011(2) 0.017(2) 0.000(2) -0.008(2) 0.001(2)
O13 0.012(2) 0.009(2) 0.023(2) 0.0050(19) -0.0068(18) -0.0081(18)
O14 0.005(2) 0.011(2) 0.017(2) 0.0030(18) 0.0042(17) -0.0021(18)
O15 0.014(2) 0.0078(19) 0.005(2) 0.0062(18) 0.0039(17) 0.0050(16)
O16 0.010(2) 0.006(2) 0.027(3) 0.0054(19) 0.002(2) 0.0002(19)
O17 0.009(3) 0.011(5) 0.217(16) 0.006(2) 0.001(3) 0.003(7)
O18 0.020(3) 0.012(2) 0.025(3) 0.011(2) 0.000(2) -0.011(2)
O19 0.021(3) 0.020(3) 0.057(4) 0.010(2) -0.001(3) -0.005(3)

loop_
_atom_type_symbol
_atom_type_description
_atom_type_scat_dispersion_real
_atom_type_scat_dispersion_imag
_atom_type_scat_source
Ca Ca 0.2262 0.3064 'International Tables Vol C Tables 4.2.6.8 and 6.1.1.4'
Se Se -0.0929 2.2259 'International Tables Vol C Tables 4.2.6.8 and 6.1.1.4'
O O 0.0106 0.0060 'International Tables Vol C Tables 4.2.6.8 and 6.1.1.4'
H H 0.0000 0.0000 'International Tables Vol C Tables 4.2.6.8 and 6.1.1.4'

loop_
_geom_angle_atom_site_label_1
_geom_angle_atom_site_label_2
_geom_angle_atom_site_label_3
_geom_angle_site_symmetry_1
_geom_angle_site_symmetry_3
_geom_angle
O9 Se1 O3 . . 110.5(2)
O9 Se1 O13 . . 105.5(2)
O3 Se1 O13 . . 111.0(2)
O9 Se1 O5 . . 113.8(2)
O3 Se1 O5 . . 104.4(2)
O13 Se1 O5 . . 111.7(2)
O9 Se1 Ca5 . . 133.66(15)
O3 Se1 Ca5 . . 47.21(15)
O13 Se1 Ca5 . . 120.11(17)
O5 Se1 Ca5 . . 57.72(15)
O9 Se1 Ca2 . . 42.73(15)
O3 Se1 Ca2 . . 129.80(15)
O13 Se1 Ca2 . . 63.08(16)
O5 Se1 Ca2 . . 124.57(16)
Ca5 Se1 Ca2 . . 175.76(3)
O8 Se2 O12 . . 112.3(2)
O8 Se2 O11 . . 105.6(2)
O12 Se2 O11 . . 114.7(2)
O8 Se2 O6 . . 111.1(2)
O12 Se2 O6 . . 103.8(2)
O11 Se2 O6 . . 109.4(2)
O8 Se2 Ca1 . . 123.93(17)
O12 Se2 Ca1 . . 55.93(17)
O11 Se2 Ca1 . . 129.77(16)
O6 Se2 Ca1 . . 48.01(15)
O8 Se2 Ca6 . . 55.87(16)
O12 Se2 Ca6 . . 126.58(17)
O11 Se2 Ca6 . . 50.04(16)
O6 Se2 Ca6 . . 129.48(15)
Ca1 Se2 Ca6 . . 177.48(4)
O8 Se2 Ca3 . 3_675 120.80(16)
O12 Se2 Ca3 . 3_675 119.99(17)
O11 Se2 Ca3 . 3_675 76.58(16)
O6 Se2 Ca3 . 3_675 32.80(14)
Ca1 Se2 Ca3 . 3_675 71.782(17)
Ca6 Se2 Ca3 . 3_675 106.051(18)
O18 Se3 O4 . . 105.8(2)
O18 Se3 O1 . . 110.5(2)
O4 Se3 O1 . . 112.8(2)
O18 Se3 O7 . . 113.2(2)
O4 Se3 O7 . . 111.3(2)
O1 Se3 O7 . . 103.5(2)
O18 Se3 Ca3 . . 122.02(18)
O4 Se3 Ca3 . . 132.22(15)
O1 Se3 Ca3 . . 52.83(15)
O7 Se3 Ca3 . . 50.96(14)
O18 Se3 Ca4 . . 62.76(18)
O4 Se3 Ca4 . . 43.06(15)
O1 Se3 Ca4 . . 129.44(15)
O7 Se3 Ca4 . . 125.83(15)
Ca3 Se3 Ca4 . . 174.56(4)
O14 Se4 O10 . . 108.7(2)
O14 Se4 O2 . . 107.9(2)
O10 Se4 O2 . . 112.2(2)
O14 Se4 O15 . . 112.3(2)
O10 Se4 O15 . . 112.9(2)
O2 Se4 O15 . . 102.8(2)
O14 Se4 Ca2 . 2_664 113.69(16)
O10 Se4 Ca2 . 2_664 137.51(15)
O2 Se4 Ca2 . 2_664 50.99(15)
O15 Se4 Ca2 . 2_664 53.08(14)
O14 Se4 Ca5 . 2_665 73.53(16)
O10 Se4 Ca5 . 2_665 35.16(15)
O2 Se4 Ca5 . 2_665 126.16(15)
O15 Se4 Ca5 . 2_665 127.13(14)
Ca2 Se4 Ca5 2_664 2_665 172.53(3)
O13 Ca1 O13 . 5_675 73.0(2)
O13 Ca1 O7 . 3_675 154.10(16)
O13 Ca1 O7 5_675 3_675 85.12(15)
O13 Ca1 O7 . 4 85.12(15)
O13 Ca1 O7 5_675 4 154.10(16)
O7 Ca1 O7 3_675 4 119.1(2)
O13 Ca1 O6 . . 126.41(14)
O13 Ca1 O6 5_675 . 90.78(15)
O7 Ca1 O6 3_675 . 66.05(14)
O7 Ca1 O6 4 . 91.34(14)
O13 Ca1 O6 . 5_675 90.78(15)
O13 Ca1 O6 5_675 5_675 126.41(14)
O7 Ca1 O6 3_675 5_675 91.34(14)
O7 Ca1 O6 4 5_675 66.05(14)
O6 Ca1 O6 . 5_675 135.6(2)
O13 Ca1 O12 . . 68.81(15)
O13 Ca1 O12 5_675 . 75.49(16)
O7 Ca1 O12 3_675 . 119.43(13)
O7 Ca1 O12 4 . 83.93(15)
O6 Ca1 O12 . . 57.67(13)
O6 Ca1 O12 5_675 . 145.32(13)
O13 Ca1 O12 . 5_675 75.49(16)
O13 Ca1 O12 5_675 5_675 68.81(15)
O7 Ca1 O12 3_675 5_675 83.93(15)
O7 Ca1 O12 4 5_675 119.43(13)
O6 Ca1 O12 . 5_675 145.32(13)
O6 Ca1 O12 5_675 5_675 57.67(13)
O12 Ca1 O12 . 5_675 135.3(2)
O13 Ca1 Se2 . . 97.89(11)
O13 Ca1 Se2 5_675 . 83.44(11)
O7 Ca1 Se2 3_675 . 93.02(10)
O7 Ca1 Se2 4 . 86.15(10)
O6 Ca1 Se2 . . 28.63(9)
O6 Ca1 Se2 5_675 . 150.10(10)
O12 Ca1 Se2 . . 29.08(9)
O12 Ca1 Se2 5_675 . 152.23(10)
O13 Ca1 Se2 . 5_675 83.44(11)
O13 Ca1 Se2 5_675 5_675 97.89(11)
O7 Ca1 Se2 3_675 5_675 86.15(10)
O7 Ca1 Se2 4 5_675 93.02(10)
O6 Ca1 Se2 . 5_675 150.10(10)
O6 Ca1 Se2 5_675 5_675 28.63(9)
O12 Ca1 Se2 . 5_675 152.23(10)
O12 Ca1 Se2 5_675 5_675 29.08(9)
Se2 Ca1 Se2 . 5_675 178.36(6)
O13 Ca1 Ca3 . 3_675 142.06(12)
O13 Ca1 Ca3 5_675 3_675 75.75(11)
O7 Ca1 Ca3 3_675 3_675 36.38(10)
O7 Ca1 Ca3 4 3_675 117.61(12)
O6 Ca1 Ca3 . 3_675 33.44(9)
O6 Ca1 Ca3 5_675 3_675 125.43(11)
O12 Ca1 Ca3 . 3_675 83.07(9)
O12 Ca1 Ca3 5_675 3_675 112.18(10)
Se2 Ca1 Ca3 . 3_675 57.332(14)
Se2 Ca1 Ca3 5_675 3_675 122.01(2)
O13 Ca1 Ca3 . . 75.75(11)
O13 Ca1 Ca3 5_675 . 142.06(12)
O7 Ca1 Ca3 3_675 . 117.61(12)
O7 Ca1 Ca3 4 . 36.38(10)
O6 Ca1 Ca3 . . 125.43(11)
O6 Ca1 Ca3 5_675 . 33.44(9)
O12 Ca1 Ca3 . . 112.18(10)
O12 Ca1 Ca3 5_675 . 83.07(9)
Se2 Ca1 Ca3 . . 122.01(2)
Se2 Ca1 Ca3 5_675 . 57.332(14)
Ca3 Ca1 Ca3 3_675 . 140.57(6)
O18 Ca2 O12 4 . 75.73(17)
O18 Ca2 O9 4 . 78.92(16)
O12 Ca2 O9 . . 117.81(16)
O18 Ca2 O19 4 . 136.05(18)
O12 Ca2 O19 . . 68.23(19)
O9 Ca2 O19 . . 96.12(19)
O18 Ca2 O10 4 . 147.35(16)
O12 Ca2 O10 . . 136.34(17)
O9 Ca2 O10 . . 78.88(14)
O19 Ca2 O10 . . 70.11(17)
O18 Ca2 O3 4 3_565 74.79(15)
O12 Ca2 O3 . 3_565 149.04(17)
O9 Ca2 O3 . 3_565 64.97(14)
O19 Ca2 O3 . 3_565 142.34(17)
O10 Ca2 O3 . 3_565 74.24(14)
O18 Ca2 O2 4 3_565 128.07(16)
O12 Ca2 O2 . 3_565 93.19(16)
O9 Ca2 O2 . 3_565 144.70(15)
O19 Ca2 O2 . 3_565 79.26(18)
O10 Ca2 O2 . 3_565 66.56(13)
O3 Ca2 O2 3_565 3_565 97.56(14)
O18 Ca2 O15 4 3_565 67.86(15)
O12 Ca2 O15 . 3_565 79.16(15)
O9 Ca2 O15 . 3_565 137.75(15)
O19 Ca2 O15 . 3_565 125.86(18)
O10 Ca2 O15 . 3_565 116.76(13)
O3 Ca2 O15 3_565 3_565 81.21(13)
O2 Ca2 O15 3_565 3_565 60.22(13)
O18 Ca2 O13 4 . 79.48(15)
O12 Ca2 O13 . . 63.92(14)
O9 Ca2 O13 . . 56.07(13)
O19 Ca2 O13 . . 62.71(17)
O10 Ca2 O13 . . 106.98(13)
O3 Ca2 O13 3_565 . 118.86(13)
O2 Ca2 O13 3_565 . 140.45(14)
O15 Ca2 O13 3_565 . 135.68(13)
O18 Ca2 Se4 4 3_565 97.96(12)
O12 Ca2 Se4 . 3_565 81.32(12)
O9 Ca2 Se4 . 3_565 158.48(11)
O19 Ca2 Se4 . 3_565 100.53(15)
O10 Ca2 Se4 . 3_565 94.03(10)
O3 Ca2 Se4 3_565 3_565 93.59(10)
O2 Ca2 Se4 3_565 3_565 30.31(9)
O15 Ca2 Se4 3_565 3_565 30.50(9)
O13 Ca2 Se4 . 3_565 144.81(9)
O18 Ca2 Se1 4 . 75.74(12)
O12 Ca2 Se1 . . 91.37(12)
O9 Ca2 Se1 . . 27.04(10)
O19 Ca2 Se1 . . 80.72(15)
O10 Ca2 Se1 . . 94.37(10)
O3 Ca2 Se1 3_565 . 90.38(10)
O2 Ca2 Se1 3_565 . 156.12(10)
O15 Ca2 Se1 3_565 . 143.60(10)
O13 Ca2 Se1 . . 29.16(8)
Se4 Ca2 Se1 3_565 . 171.42(4)
O18 Ca2 Ca5 4 2_665 144.05(12)
O12 Ca2 Ca5 . 2_665 122.77(13)
O9 Ca2 Ca5 . 2_665 110.87(11)
O19 Ca2 Ca5 . 2_665 78.78(14)
O10 Ca2 Ca5 . 2_665 34.10(9)
O3 Ca2 Ca5 3_565 2_665 78.57(10)
O2 Ca2 Ca5 3_565 2_665 33.83(10)
O15 Ca2 Ca5 3_565 2_665 84.67(9)
O13 Ca2 Ca5 . 2_665 135.36(10)
Se4 Ca2 Ca5 3_565 2_665 59.93(3)
Se1 Ca2 Ca5 . 2_665 128.45(4)
O5 Ca3 O5 4 . 111.7(2)
O5 Ca3 O6 4 5_675 162.92(16)
O5 Ca3 O6 . 5_675 84.58(15)
O5 Ca3 O6 4 2_764 84.58(15)
O5 Ca3 O6 . 2_764 162.92(16)
O6 Ca3 O6 5_675 2_764 79.9(2)
O5 Ca3 O7 4 4 121.18(14)
O5 Ca3 O7 . 4 81.74(14)
O6 Ca3 O7 5_675 4 64.66(13)
O6 Ca3 O7 2_764 4 85.26(14)
O5 Ca3 O7 4 . 81.74(14)
O5 Ca3 O7 . . 121.18(14)
O6 Ca3 O7 5_675 . 85.26(14)
O6 Ca3 O7 2_764 . 64.66(13)
O7 Ca3 O7 4 . 141.10(19)
O5 Ca3 O1 4 . 83.10(15)
O5 Ca3 O1 . . 66.13(14)
O6 Ca3 O1 5_675 . 99.60(13)
O6 Ca3 O1 2_764 . 123.34(12)
O7 Ca3 O1 4 . 145.85(13)
O7 Ca3 O1 . . 58.91(12)
O5 Ca3 O1 4 4 66.13(14)
O5 Ca3 O1 . 4 83.10(15)
O6 Ca3 O1 5_675 4 123.34(12)
O6 Ca3 O1 2_764 4 99.60(13)
O7 Ca3 O1 4 4 58.91(12)
O7 Ca3 O1 . 4 145.85(13)
O1 Ca3 O1 . 4 124.30(19)
O5 Ca3 Se3 4 . 79.08(10)
O5 Ca3 Se3 . . 94.48(10)
O6 Ca3 Se3 5_675 . 94.90(10)
O6 Ca3 Se3 2_764 . 93.82(10)
O7 Ca3 Se3 4 . 159.42(10)
O7 Ca3 Se3 . . 29.52(9)
O1 Ca3 Se3 . . 29.53(8)
O1 Ca3 Se3 4 . 141.03(10)
O5 Ca3 Se3 4 4 94.48(10)
O5 Ca3 Se3 . 4 79.08(10)
O6 Ca3 Se3 5_675 4 93.82(10)
O6 Ca3 Se3 2_764 4 94.90(10)
O7 Ca3 Se3 4 4 29.52(9)
O7 Ca3 Se3 . 4 159.42(10)
O1 Ca3 Se3 . 4 141.03(10)
O1 Ca3 Se3 4 4 29.53(8)
Se3 Ca3 Se3 . 4 168.62(6)
O5 Ca3 Se2 4 5_675 155.20(10)
O5 Ca3 Se2 . 5_675 74.93(11)
O6 Ca3 Se2 5_675 5_675 21.68(10)
O6 Ca3 Se2 2_764 5_675 92.57(11)
O7 Ca3 Se2 4 5_675 82.96(10)
O7 Ca3 Se2 . 5_675 74.84(10)
O1 Ca3 Se2 . 5_675 77.94(9)
O1 Ca3 Se2 4 5_675 138.39(9)
Se3 Ca3 Se2 . 5_675 76.534(18)
Se3 Ca3 Se2 4 5_675 110.32(2)
O5 Ca3 Se2 4 2_764 74.93(11)
O5 Ca3 Se2 . 2_764 155.20(10)
O6 Ca3 Se2 5_675 2_764 92.57(11)
O6 Ca3 Se2 2_764 2_764 21.68(10)
O7 Ca3 Se2 4 2_764 74.84(10)
O7 Ca3 Se2 . 2_764 82.96(10)
O1 Ca3 Se2 . 2_764 138.39(9)
O1 Ca3 Se2 4 2_764 77.94(9)
Se3 Ca3 Se2 . 2_764 110.32(2)
Se3 Ca3 Se2 4 2_764 76.534(18)
Se2 Ca3 Se2 5_675 2_764 109.56(5)
O15 Ca4 O15 3_564 6_654 127.4(2)
O15 Ca4 O8 3_564 4 151.70(17)
O15 Ca4 O8 6_654 4 80.54(14)
O15 Ca4 O8 3_564 1_554 80.54(14)
O15 Ca4 O8 6_654 1_554 151.70(17)
O8 Ca4 O8 4 1_554 72.3(2)
O15 Ca4 O4 3_564 . 79.25(13)
O15 Ca4 O4 6_654 . 115.09(13)
O8 Ca4 O4 4 . 84.27(15)
O8 Ca4 O4 1_554 . 70.56(15)
O15 Ca4 O4 3_564 4_554 115.09(13)
O15 Ca4 O4 6_654 4_554 79.25(13)
O8 Ca4 O4 4 4_554 70.56(15)
O8 Ca4 O4 1_554 4_554 84.27(15)
O4 Ca4 O4 . 4_554 148.9(2)
O15 Ca4 O18 3_564 4_554 60.84(12)
O15 Ca4 O18 6_654 4_554 103.69(13)
O8 Ca4 O18 4 4_554 122.86(14)
O8 Ca4 O18 1_554 4_554 85.05(14)
O4 Ca4 O18 . 4_554 136.25(13)
O4 Ca4 O18 4_554 4_554 55.18(12)
O15 Ca4 O18 3_564 . 103.69(13)
O15 Ca4 O18 6_654 . 60.84(12)
O8 Ca4 O18 4 . 85.05(14)
O8 Ca4 O18 1_554 . 122.86(14)
O4 Ca4 O18 . . 55.18(12)
O4 Ca4 O18 4_554 . 136.25(13)
O18 Ca4 O18 4_554 . 147.18(18)
O15 Ca4 Se3 3_564 . 92.01(9)
O15 Ca4 Se3 6_654 . 88.63(9)
O8 Ca4 Se3 4 . 83.09(11)
O8 Ca4 Se3 1_554 . 95.72(11)
O4 Ca4 Se3 . . 26.76(10)
O4 Ca4 Se3 4_554 . 152.38(11)
O18 Ca4 Se3 4_554 . 152.43(9)
O18 Ca4 Se3 . . 28.44(8)
O15 Ca4 Se3 3_564 4_554 88.63(9)
O15 Ca4 Se3 6_654 4_554 92.01(9)
O8 Ca4 Se3 4 4_554 95.72(11)
O8 Ca4 Se3 1_554 4_554 83.09(11)
O4 Ca4 Se3 . 4_554 152.38(11)
O4 Ca4 Se3 4_554 4_554 26.76(10)
O18 Ca4 Se3 4_554 4_554 28.44(8)
O18 Ca4 Se3 . 4_554 152.43(9)
Se3 Ca4 Se3 . 4_554 178.54(7)
O15 Ca4 Ca6 3_564 2_763 143.36(10)
O15 Ca4 Ca6 6_654 2_763 73.91(10)
O8 Ca4 Ca6 4 2_763 38.68(11)
O8 Ca4 Ca6 1_554 2_763 79.86(12)
O4 Ca4 Ca6 . 2_763 121.92(11)
O4 Ca4 Ca6 4_554 2_763 32.21(10)
O18 Ca4 Ca6 4_554 2_763 86.84(8)
O18 Ca4 Ca6 . 2_763 112.95(9)
Se3 Ca4 Ca6 . 2_763 120.50(3)
Se3 Ca4 Ca6 4_554 2_763 58.492(16)
O15 Ca4 Ca6 3_564 1_554 73.91(10)
O15 Ca4 Ca6 6_654 1_554 143.36(10)
O8 Ca4 Ca6 4 1_554 79.86(12)
O8 Ca4 Ca6 1_554 1_554 38.68(11)
O4 Ca4 Ca6 . 1_554 32.21(10)
O4 Ca4 Ca6 4_554 1_554 121.92(11)
O18 Ca4 Ca6 4_554 1_554 112.95(9)
O18 Ca4 Ca6 . 1_554 86.84(8)
Se3 Ca4 Ca6 . 1_554 58.492(16)
Se3 Ca4 Ca6 4_554 1_554 120.50(3)
Ca6 Ca4 Ca6 2_763 1_554 107.34(6)
O16 Ca5 O2 . 2_664 142.30(15)
O16 Ca5 O10 . 3_564 90.97(16)
O2 Ca5 O10 2_664 3_564 70.25(14)
O16 Ca5 O11 . 5_675 71.65(15)
O2 Ca5 O11 2_664 5_675 144.44(15)
O10 Ca5 O11 3_564 5_675 107.87(15)
O16 Ca5 O3 . . 79.18(15)
O2 Ca5 O3 2_664 . 95.80(14)
O10 Ca5 O3 3_564 . 142.35(15)
O11 Ca5 O3 5_675 . 103.29(14)
O16 Ca5 O9 . 2_664 72.13(14)
O2 Ca5 O9 2_664 2_664 72.04(14)
O10 Ca5 O9 3_564 2_664 77.68(15)
O11 Ca5 O9 5_675 2_664 143.41(15)
O3 Ca5 O9 . 2_664 64.69(14)
O16 Ca5 O1 . . 140.10(15)
O2 Ca5 O1 2_664 . 74.07(14)
O10 Ca5 O1 3_564 . 89.25(15)
O11 Ca5 O1 5_675 . 70.38(14)
O3 Ca5 O1 . . 121.31(14)
O9 Ca5 O1 2_664 . 146.06(14)
O16 Ca5 O5 . . 122.09(15)
O2 Ca5 O5 2_664 . 84.08(13)
O10 Ca5 O5 3_564 . 146.50(15)
O11 Ca5 O5 5_675 . 80.64(14)
O3 Ca5 O5 . . 58.94(13)
O9 Ca5 O5 2_664 . 115.16(14)
O1 Ca5 O5 . . 62.53(13)
O16 Ca5 Se1 . . 99.21(12)
O2 Ca5 Se1 2_664 . 92.69(10)
O10 Ca5 Se1 3_564 . 161.63(11)
O11 Ca5 Se1 5_675 . 89.91(11)
O3 Ca5 Se1 . . 29.11(9)
O9 Ca5 Se1 2_664 . 90.87(10)
O1 Ca5 Se1 . . 92.58(10)
O5 Ca5 Se1 . . 30.06(8)
O16 Ca5 Se4 . 3_564 76.12(12)
O2 Ca5 Se4 2_664 3_564 92.48(10)
O10 Ca5 Se4 3_564 3_564 23.02(10)
O11 Ca5 Se4 5_675 3_564 86.38(11)
O3 Ca5 Se4 . 3_564 149.04(10)
O9 Ca5 Se4 2_664 3_564 89.91(10)
O1 Ca5 Se4 . 3_564 89.65(10)
O5 Ca5 Se4 . 3_564 151.88(9)
Se1 Ca5 Se4 . 3_564 174.77(4)
O16 Ca5 Ca2 . 3_564 114.41(12)
O2 Ca5 Ca2 2_664 3_564 36.06(10)
O10 Ca5 Ca2 3_564 3_564 35.65(10)
O11 Ca5 Ca2 5_675 3_564 139.03(11)
O3 Ca5 Ca2 . 3_564 117.68(10)
O9 Ca5 Ca2 2_664 3_564 63.74(10)
O1 Ca5 Ca2 . 3_564 87.42(10)
O5 Ca5 Ca2 . 3_564 119.69(9)
Se1 Ca5 Ca2 . 3_564 126.15(4)
Se4 Ca5 Ca2 3_564 3_564 58.66(3)
O16 Ca5 Ca2 . 2_664 81.05(12)
O2 Ca5 Ca2 2_664 2_664 75.04(10)
O10 Ca5 Ca2 3_564 2_664 108.73(11)
O11 Ca5 Ca2 5_675 2_664 134.14(11)
O3 Ca5 Ca2 . 2_664 34.12(10)
O9 Ca5 Ca2 2_664 2_664 32.41(10)
O1 Ca5 Ca2 . 2_664 135.99(10)
O5 Ca5 Ca2 . 2_664 83.84(9)
Se1 Ca5 Ca2 . 2_664 58.49(3)
Se4 Ca5 Ca2 3_564 2_664 122.28(4)
Ca2 Ca5 Ca2 3_564 2_664 85.65(2)
O17 Ca6 O14 . 4_566 145.10(11)
O17 Ca6 O14 . 3_565 145.10(10)
O14 Ca6 O14 4_566 3_565 69.8(2)
O17 Ca6 O4 . 5_675 77.24(11)
O14 Ca6 O4 4_566 5_675 72.30(14)
O14 Ca6 O4 3_565 5_675 131.79(15)
O17 Ca6 O4 . 1_556 77.24(11)
O14 Ca6 O4 4_566 1_556 131.79(15)
O14 Ca6 O4 3_565 1_556 72.30(14)
O4 Ca6 O4 5_675 1_556 154.5(2)
O17 Ca6 O11 . 5_676 107.60(10)
O14 Ca6 O11 4_566 5_676 72.48(14)
O14 Ca6 O11 3_565 5_676 78.75(15)
O4 Ca6 O11 5_675 5_676 116.44(13)
O4 Ca6 O11 1_556 5_676 71.84(14)
O17 Ca6 O11 . . 107.60(10)
O14 Ca6 O11 4_566 . 78.75(15)
O14 Ca6 O11 3_565 . 72.48(14)
O4 Ca6 O11 5_675 . 71.84(14)
O4 Ca6 O11 1_556 . 116.44(13)
O11 Ca6 O11 5_676 . 144.8(2)
O17 Ca6 O8 . 5_676 74.64(10)
O14 Ca6 O8 4_566 5_676 77.09(14)
O14 Ca6 O8 3_565 5_676 131.14(14)
O4 Ca6 O8 5_675 5_676 64.39(13)
O4 Ca6 O8 1_556 5_676 108.37(13)
O11 Ca6 O8 5_676 5_676 57.21(13)
O11 Ca6 O8 . 5_676 134.57(13)
O17 Ca6 O8 . . 74.64(10)
O14 Ca6 O8 4_566 . 131.14(14)
O14 Ca6 O8 3_565 . 77.09(14)
O4 Ca6 O8 5_675 . 108.37(13)
O4 Ca6 O8 1_556 . 64.39(13)
O11 Ca6 O8 5_676 . 134.57(13)
O11 Ca6 O8 . . 57.21(13)
O8 Ca6 O8 5_676 . 149.3(2)
O17 Ca6 Se2 . 5_676 92.85(3)
O14 Ca6 Se2 4_566 5_676 70.67(11)
O14 Ca6 Se2 3_565 5_676 104.44(11)
O4 Ca6 Se2 5_675 5_676 89.73(10)
O4 Ca6 Se2 1_556 5_676 91.53(10)
O11 Ca6 Se2 5_676 5_676 28.57(9)
O11 Ca6 Se2 . 5_676 148.01(10)
O8 Ca6 Se2 5_676 5_676 28.76(9)
O8 Ca6 Se2 . 5_676 154.55(9)
O17 Ca6 Se2 . . 92.85(3)
O14 Ca6 Se2 4_566 . 104.44(11)
O14 Ca6 Se2 3_565 . 70.67(11)
O4 Ca6 Se2 5_675 . 91.53(10)
O4 Ca6 Se2 1_556 . 89.73(10)
O11 Ca6 Se2 5_676 . 148.01(10)
O11 Ca6 Se2 . . 28.57(9)
O8 Ca6 Se2 5_676 . 154.55(9)
O8 Ca6 Se2 . . 28.76(9)
Se2 Ca6 Se2 5_676 . 174.30(6)
O17 Ca6 Ca4 . 3_676 76.61(3)
O14 Ca6 Ca4 4_566 3_676 68.54(10)
O14 Ca6 Ca4 3_565 3_676 138.23(11)
O4 Ca6 Ca4 5_675 3_676 31.75(10)
O4 Ca6 Ca4 1_556 3_676 138.42(11)
O11 Ca6 Ca4 5_676 3_676 86.08(9)
O11 Ca6 Ca4 . 3_676 102.04(9)
O8 Ca6 Ca4 5_676 3_676 32.93(9)
O8 Ca6 Ca4 . 3_676 135.77(10)
Se2 Ca6 Ca4 5_676 3_676 58.318(15)
Se2 Ca6 Ca4 . 3_676 123.247(17)
Se3 O1 Ca5 . . 126.8(2)
Se3 O1 Ca3 . . 97.63(18)
Ca5 O1 Ca3 . . 108.90(15)
Se4 O2 Ca5 . 3_565 131.5(2)
Se4 O2 Ca2 . 2_664 98.70(19)
Ca5 O2 Ca2 3_565 2_664 110.12(16)
Se1 O3 Ca5 . . 103.68(19)
Se1 O3 Ca2 . 2_664 124.9(2)
Ca5 O3 Ca2 . 2_664 112.25(16)
Se3 O4 Ca4 . . 110.2(2)
Se3 O4 Ca6 . 1_554 131.8(2)
Ca4 O4 Ca6 . 1_554 116.04(16)
Se1 O5 Ca3 . . 143.3(2)
Se1 O5 Ca5 . . 92.22(18)
Ca3 O5 Ca5 . . 109.51(15)
Se2 O6 Ca3 . 3_675 125.5(2)
Se2 O6 Ca1 . . 103.4(2)
Ca3 O6 Ca1 3_675 . 110.90(15)
Se3 O7 Ca1 . 2_764 136.4(2)
Se3 O7 Ca3 . . 99.52(18)
Ca1 O7 Ca3 2_764 . 110.96(16)
Se2 O8 Ca4 . 1_556 137.0(3)
Se2 O8 Ca6 . . 95.37(19)
Ca4 O8 Ca6 1_556 . 108.39(15)
Se1 O9 Ca2 . . 110.2(2)
Se1 O9 Ca5 . 3_565 135.0(2)
Ca2 O9 Ca5 . 3_565 114.40(17)
Se4 O10 Ca5 . 2_665 121.8(2)
Se4 O10 Ca2 . . 127.9(2)
Ca5 O10 Ca2 2_665 . 110.25(15)
Se2 O11 Ca5 . 5_675 136.7(2)
Se2 O11 Ca6 . . 101.4(2)
Ca5 O11 Ca6 5_675 . 120.54(17)
Se2 O12 Ca2 . . 145.5(3)
Se2 O12 Ca1 . . 95.0(2)
Ca2 O12 Ca1 . . 113.67(17)
Se1 O13 Ca1 . . 137.9(2)
Se1 O13 Ca2 . . 87.76(18)
Ca1 O13 Ca2 . . 108.78(16)
Se4 O14 Ca6 . 2_664 142.7(2)
Se4 O15 Ca4 . 2_665 132.1(2)
Se4 O15 Ca2 . 2_664 96.42(18)
Ca4 O15 Ca2 2_665 2_664 121.81(16)
Se3 O18 Ca2 . 4 147.7(3)
Se3 O18 Ca4 . . 88.80(19)
Ca2 O18 Ca4 4 . 104.98(16)

loop_
_geom_bond_atom_site_label_1
_geom_bond_atom_site_label_2
_geom_bond_site_symmetry_2
_geom_bond_distance
Se1 O9 . 1.628(4)
Se1 O3 . 1.637(4)
Se1 O13 . 1.638(4)
Se1 O5 . 1.639(4)
Se1 Ca5 . 3.2703(13)
Se1 Ca2 . 3.3594(14)
Se2 O8 . 1.618(4)
Se2 O12 . 1.628(5)
Se2 O11 . 1.634(4)
Se2 O6 . 1.644(4)
Se2 Ca1 . 3.3378(6)
Se2 Ca6 . 3.3484(6)
Se2 Ca3 3_675 3.6213(12)
Se3 O18 . 1.621(4)
Se3 O4 . 1.633(4)
Se3 O1 . 1.639(4)
Se3 O7 . 1.647(4)
Se3 Ca3 . 3.2955(7)
Se3 Ca4 . 3.4033(6)
Se4 O14 . 1.628(4)
Se4 O10 . 1.634(4)
Se4 O2 . 1.639(4)
Se4 O15 . 1.640(4)
Se4 Ca2 2_664 3.2103(14)
Se4 Ca5 2_665 3.5498(14)
Ca1 O13 . 2.326(4)
Ca1 O13 5_675 2.326(4)
Ca1 O7 3_675 2.361(4)
Ca1 O7 4 2.361(4)
Ca1 O6 . 2.550(4)
Ca1 O6 5_675 2.550(4)
Ca1 O12 . 2.775(5)
Ca1 O12 5_675 2.775(5)
Ca1 Se2 5_675 3.3378(6)
Ca1 Ca3 3_675 4.0862(11)
Ca1 Ca3 . 4.0862(11)
Ca2 O18 4 2.409(4)
Ca2 O12 . 2.411(5)
Ca2 O9 . 2.429(4)
Ca2 O19 . 2.477(6)
Ca2 O10 . 2.501(4)
Ca2 O3 3_565 2.502(4)
Ca2 O2 3_565 2.523(4)
Ca2 O15 3_565 2.583(4)
Ca2 O13 . 2.998(5)
Ca2 Se4 3_565 3.2103(14)
Ca2 Ca5 2_665 4.0257(17)
Ca3 O5 4 2.383(4)
Ca3 O5 . 2.383(4)
Ca3 O6 5_675 2.410(4)
Ca3 O6 2_764 2.410(4)
Ca3 O7 4 2.595(4)
Ca3 O7 . 2.595(4)
Ca3 O1 . 2.650(4)
Ca3 O1 4 2.650(4)
Ca3 Se3 4 3.2955(7)
Ca3 Se2 5_675 3.6213(11)
Ca3 Se2 2_764 3.6213(11)
Ca4 O15 3_564 2.369(4)
Ca4 O15 6_654 2.369(4)
Ca4 O8 4 2.422(4)
Ca4 O8 1_554 2.422(4)
Ca4 O4 . 2.476(4)
Ca4 O4 4_554 2.476(4)
Ca4 O18 4_554 3.026(5)
Ca4 O18 . 3.026(5)
Ca4 Se3 4_554 3.4033(6)
Ca4 Ca6 2_763 4.2271(12)
Ca4 Ca6 1_554 4.2271(12)
Ca5 O16 . 2.368(5)
Ca5 O2 2_664 2.387(4)
Ca5 O10 3_564 2.406(4)
Ca5 O11 5_675 2.459(4)
Ca5 O3 . 2.470(4)
Ca5 O9 2_664 2.481(4)
Ca5 O1 . 2.526(4)
Ca5 O5 . 2.767(5)
Ca5 Se4 3_564 3.5498(14)
Ca5 Ca2 3_564 4.0257(17)
Ca5 Ca2 2_664 4.1278(18)
Ca6 O17 . 2.278(9)
Ca6 O14 4_566 2.364(4)
Ca6 O14 3_565 2.364(4)
Ca6 O4 5_675 2.508(4)
Ca6 O4 1_556 2.508(4)
Ca6 O11 5_676 2.618(5)
Ca6 O11 . 2.618(5)
Ca6 O8 5_676 2.784(5)
Ca6 O8 . 2.784(5)
Ca6 Se2 5_676 3.3484(6)
Ca6 Ca4 3_676 4.2271(12)
O2 Ca5 3_565 2.387(4)
O2 Ca2 2_664 2.523(4)
O3 Ca2 2_664 2.502(4)
O4 Ca6 1_554 2.508(4)
O6 Ca3 3_675 2.410(4)
O7 Ca1 2_764 2.361(4)
O8 Ca4 1_556 2.422(4)
O9 Ca5 3_565 2.481(4)
O10 Ca5 2_665 2.406(4)
O11 Ca5 5_675 2.459(4)
O14 Ca6 2_664 2.364(4)
O15 Ca4 2_665 2.369(4)
O15 Ca2 2_664 2.583(4)
O18 Ca2 4 2.409(4)
